data_4315650
loop_
_publ_author_name
'Stephen Sproules'
'Thomas Weyherm\"uller'
'Serena DeBeer'
'Karl Wieghardt'

_publ_section_title
;
 Six-Membered Electron Transfer Series [V(dithiolene)3]z (z= 1+, 0, 1-,
 2-, 3-, 4-). An X-ray Absorption Spectroscopic and Density Functional
 Theoretical Study
;
_journal_name_full 'Inorganic Chemistry'
_journal_page_first 5241
_journal_page_last 5261
_journal_paper_doi 10.1021/ic100344f
_journal_volume 49
_journal_year 2010
_chemical_formula_moiety 'C8 H20 N, C42 H30 S6 V, 2(C H2 Cl2)'
_chemical_formula_sum 'C52 H54 Cl4 N S6 V'
_chemical_formula_weight 1078.06
_chemical_name_systematic
; 
 ? 
;
_space_group_IT_number 15
_symmetry_cell_setting monoclinic
_symmetry_space_group_name_Hall '-C 2yc'
_symmetry_space_group_name_H-M 'C 1 2/c 1'
_atom_sites_solution_hydrogens geom
_atom_sites_solution_primary direct
_atom_sites_solution_secondary difmap
_audit_creation_method SHELXL-97
_cell_angle_alpha 90.00
_cell_angle_beta 111.726(5)
_cell_angle_gamma 90.00
_cell_formula_units_Z 8
_cell_length_a 33.385(2)
_cell_length_b 14.5301(7)
_cell_length_c 23.1758(12)
_cell_measurement_temperature 100(2)
_cell_volume 10443.7(10)
_computing_cell_refinement 'Nonius Collect Software'
_computing_data_collection 'Nonius Collect Software'
_computing_data_reduction 'Nonius Collect Software'
_computing_structure_refinement 'SHELXL-97 (Sheldrick, 1997)'
_computing_structure_solution 'SHELXS-97 (Sheldrick, 1990)'
_diffrn_ambient_temperature 100(2)
_diffrn_measured_fraction_theta_full 0.996
_diffrn_measured_fraction_theta_max 0.996
_diffrn_measurement_device_type 'Bruker-Nonius Kappa-CCD'
_diffrn_measurement_method '2284 images at 0.5 deg. stepwise rotation in omega and phi, 21 sec./frame'
_diffrn_radiation_monochromator graphite
_diffrn_radiation_source 'rotating anode, 50 kV, 80 mA'
_diffrn_radiation_type MoK\a
_diffrn_radiation_wavelength 0.71073
_diffrn_reflns_av_R_equivalents 0.1038
_diffrn_reflns_av_sigmaI/netI 0.0709
_diffrn_reflns_limit_h_max 39
_diffrn_reflns_limit_h_min -39
_diffrn_reflns_limit_k_max 17
_diffrn_reflns_limit_k_min -17
_diffrn_reflns_limit_l_max 27
_diffrn_reflns_limit_l_min -23
_diffrn_reflns_number 60105
_diffrn_reflns_theta_full 25.00
_diffrn_reflns_theta_max 25.00
_diffrn_reflns_theta_min 2.96
_exptl_absorpt_coefficient_mu 0.671
_exptl_absorpt_correction_T_max 0.8481
_exptl_absorpt_correction_T_min 0.5194
_exptl_absorpt_correction_type multi-scan
_exptl_absorpt_process_details 'SADABS-2006/1 - Bruker AXS (2006)'
_exptl_crystal_colour blue
_exptl_crystal_density_diffrn 1.371
_exptl_crystal_density_method 'not measured'
_exptl_crystal_description 'transparent block'
_exptl_crystal_F_000 4480
_exptl_crystal_size_max 0.26
_exptl_crystal_size_mid 0.18
_exptl_crystal_size_min 0.05
_refine_diff_density_max 0.974
_refine_diff_density_min -0.956
_refine_diff_density_rms 0.091
_refine_ls_extinction_method none
_refine_ls_goodness_of_fit_ref 1.034
_refine_ls_hydrogen_treatment constr
_refine_ls_matrix_type full
_refine_ls_number_parameters 597
_refine_ls_number_reflns 9183
_refine_ls_number_restraints 9
_refine_ls_restrained_S_all 1.039
_refine_ls_R_factor_all 0.0971
_refine_ls_R_factor_gt 0.0607
_refine_ls_shift/su_max 0.001
_refine_ls_shift/su_mean 0.000
_refine_ls_structure_factor_coef Fsqd
_refine_ls_weighting_details 'calc w=1/[\s^2^(Fo^2^)+(0.0361P)^2^+77.2390P] where P=(Fo^2^+2Fc^2^)/3'
_refine_ls_weighting_scheme calc
_refine_ls_wR_factor_gt 0.1207
_refine_ls_wR_factor_ref 0.1366
_reflns_number_gt 6564
_reflns_number_total 9183
_reflns_threshold_expression >2sigma(I)
_cod_data_source_file ic100344f_si_002_2.cif
_cod_data_source_block 1b
_cod_depositor_comments
;
The following automatic conversions were performed:

'_exptl_absorpt_correction_type' value 'Multi-Scan' changed to
'multi-scan' according to the built-in table from CIF Core dictionary
named 'cif_core.dic' version 2.4.1 from 2010-06-29.

Automatic conversion script
Id: cif_fix_values 1646 2011-03-28 12:23:43Z adriana 
;
_cod_database_code 4315650

loop_
_symmetry_equiv_pos_as_xyz
'x, y, z'
'-x, y, -z+1/2'
'x+1/2, y+1/2, z'
'-x+1/2, y+1/2, -z+1/2'
'-x, -y, -z'
'x, -y, z-1/2'
'-x+1/2, -y+1/2, -z'
'x+1/2, -y+1/2, z-1/2'

loop_
_atom_site_label
_atom_site_type_symbol
_atom_site_fract_x
_atom_site_fract_y
_atom_site_fract_z
_atom_site_U_iso_or_equiv
_atom_site_adp_type
_atom_site_occupancy
_atom_site_symmetry_multiplicity
_atom_site_calc_flag
_atom_site_refinement_flags
_atom_site_disorder_assembly
_atom_site_disorder_group
V1 V 0.16191(2) 0.54268(5) 0.02219(3) 0.01353(17) Uani 1 1 d . . .
S1 S 0.14601(3) 0.43278(7) -0.05640(5) 0.0166(2) Uani 1 1 d . . .
C2 C 0.12941(13) 0.3345(3) -0.02954(19) 0.0157(9) Uani 1 1 d . . .
C3 C 0.13908(13) 0.3254(3) 0.0333(2) 0.0156(9) Uani 1 1 d . . .
S4 S 0.16890(3) 0.41079(7) 0.08211(5) 0.0161(2) Uani 1 1 d . . .
C11 C 0.10962(13) 0.2624(3) -0.07679(19) 0.0153(9) Uani 1 1 d . . .
C12 C 0.07804(14) 0.2852(3) -0.1340(2) 0.0195(10) Uani 1 1 d . . .
H12 H 0.0687 0.3473 -0.1424 0.023 Uiso 1 1 calc R . .
C13 C 0.06025(15) 0.2186(3) -0.1784(2) 0.0243(11) Uani 1 1 d . . .
H13 H 0.0388 0.2351 -0.2172 0.029 Uiso 1 1 calc R . .
C14 C 0.07343(14) 0.1273(3) -0.1668(2) 0.0206(10) Uani 1 1 d . . .
H14 H 0.0608 0.0814 -0.1973 0.025 Uiso 1 1 calc R . .
C15 C 0.10499(14) 0.1040(3) -0.1104(2) 0.0214(10) Uani 1 1 d . . .
H15 H 0.1143 0.0420 -0.1022 0.026 Uiso 1 1 calc R . .
C16 C 0.12295(14) 0.1709(3) -0.0660(2) 0.0183(10) Uani 1 1 d . . .
H16 H 0.1447 0.1543 -0.0275 0.022 Uiso 1 1 calc R . .
C21 C 0.12490(13) 0.2481(3) 0.06287(19) 0.0148(9) Uani 1 1 d . . .
C22 C 0.08195(14) 0.2201(3) 0.0396(2) 0.0197(10) Uani 1 1 d . . .
H22 H 0.0623 0.2495 0.0036 0.024 Uiso 1 1 calc R . .
C23 C 0.06721(15) 0.1506(3) 0.0674(2) 0.0252(11) Uani 1 1 d . . .
H23 H 0.0378 0.1322 0.0504 0.030 Uiso 1 1 calc R . .
C24 C 0.09547(14) 0.1083(3) 0.1201(2) 0.0221(10) Uani 1 1 d . . .
H24 H 0.0856 0.0605 0.1395 0.027 Uiso 1 1 calc R . .
C25 C 0.13825(14) 0.1356(3) 0.1447(2) 0.0189(10) Uani 1 1 d . . .
H25 H 0.1576 0.1070 0.1812 0.023 Uiso 1 1 calc R . .
C26 C 0.15280(14) 0.2048(3) 0.1161(2) 0.0176(10) Uani 1 1 d . . .
H26 H 0.1822 0.2229 0.1331 0.021 Uiso 1 1 calc R . .
S31 S 0.10505(3) 0.61954(7) -0.05354(5) 0.0175(2) Uani 1 1 d . . .
C32 C 0.08357(13) 0.6974(3) -0.01637(19) 0.0157(9) Uani 1 1 d . . .
C33 C 0.09307(13) 0.6877(3) 0.0461(2) 0.0157(9) Uani 1 1 d . . .
S34 S 0.12686(3) 0.59788(7) 0.08478(5) 0.0164(2) Uani 1 1 d . . .
C41 C 0.05616(13) 0.7701(3) -0.0574(2) 0.0177(9) Uani 1 1 d . . .
C42 C 0.06176(14) 0.8626(3) -0.0402(2) 0.0218(10) Uani 1 1 d . . .
H42 H 0.0819 0.8789 -0.0003 0.026 Uiso 1 1 calc R . .
C43 C 0.03850(15) 0.9313(3) -0.0804(2) 0.0254(11) Uani 1 1 d . . .
H43 H 0.0424 0.9939 -0.0678 0.031 Uiso 1 1 calc R . .
C44 C 0.00975(14) 0.9081(3) -0.1384(2) 0.0265(11) Uani 1 1 d . . .
H44 H -0.0057 0.9551 -0.1663 0.032 Uiso 1 1 calc R . .
C45 C 0.00321(14) 0.8170(3) -0.1566(2) 0.0250(11) Uani 1 1 d . . .
H45 H -0.0170 0.8012 -0.1965 0.030 Uiso 1 1 calc R . .
C46 C 0.02635(13) 0.7488(3) -0.1162(2) 0.0212(10) Uani 1 1 d . . .
H46 H 0.0218 0.6862 -0.1289 0.025 Uiso 1 1 calc R . .
C51 C 0.07466(13) 0.7418(3) 0.08446(19) 0.0165(9) Uani 1 1 d . . .
C52 C 0.10024(14) 0.7655(3) 0.1458(2) 0.0181(10) Uani 1 1 d . . .
H52 H 0.1297 0.7478 0.1621 0.022 Uiso 1 1 calc R . .
C53 C 0.08359(14) 0.8139(3) 0.1827(2) 0.0224(10) Uani 1 1 d . . .
H53 H 0.1016 0.8299 0.2239 0.027 Uiso 1 1 calc R . .
C54 C 0.04052(15) 0.8391(3) 0.1599(2) 0.0242(11) Uani 1 1 d . . .
H54 H 0.0289 0.8721 0.1855 0.029 Uiso 1 1 calc R . .
C55 C 0.01437(15) 0.8163(3) 0.0997(2) 0.0230(10) Uani 1 1 d . . .
H55 H -0.0151 0.8338 0.0840 0.028 Uiso 1 1 calc R . .
C56 C 0.03147(14) 0.7677(3) 0.0624(2) 0.0211(10) Uani 1 1 d . . .
H56 H 0.0133 0.7519 0.0213 0.025 Uiso 1 1 calc R . .
S61 S 0.19981(3) 0.60774(7) -0.03328(5) 0.0156(2) Uani 1 1 d . . .
C62 C 0.25370(13) 0.5995(3) 0.01324(19) 0.0132(9) Uani 1 1 d . . .
C63 C 0.26514(13) 0.5900(3) 0.0765(2) 0.0170(9) Uani 1 1 d . . .
S64 S 0.22474(3) 0.58227(7) 0.10634(5) 0.0154(2) Uani 1 1 d . . .
C71 C 0.28410(13) 0.5989(3) -0.01982(19) 0.0155(9) Uani 1 1 d . . .
C72 C 0.28607(13) 0.6727(3) -0.05753(19) 0.0170(9) Uani 1 1 d . . .
H72 H 0.2690 0.7261 -0.0602 0.020 Uiso 1 1 calc R . .
C73 C 0.31276(14) 0.6678(3) -0.0908(2) 0.0187(10) Uani 1 1 d . . .
H73 H 0.3142 0.7182 -0.1161 0.022 Uiso 1 1 calc R . .
C74 C 0.33763(14) 0.5897(3) -0.0877(2) 0.0205(10) Uani 1 1 d . . .
H74 H 0.3553 0.5860 -0.1116 0.025 Uiso 1 1 calc R . .
C75 C 0.33640(14) 0.5178(3) -0.0497(2) 0.0203(10) Uani 1 1 d . . .
H75 H 0.3539 0.4651 -0.0466 0.024 Uiso 1 1 calc R . .
C76 C 0.30985(14) 0.5220(3) -0.0160(2) 0.0196(10) Uani 1 1 d . . .
H76 H 0.3092 0.4719 0.0100 0.024 Uiso 1 1 calc R . .
C81 C 0.31041(13) 0.5921(3) 0.12173(19) 0.0152(9) Uani 1 1 d . . .
C82 C 0.34106(13) 0.6526(3) 0.1143(2) 0.0177(9) Uani 1 1 d . . .
H82 H 0.3329 0.6932 0.0798 0.021 Uiso 1 1 calc R . .
C83 C 0.38292(14) 0.6532(3) 0.1569(2) 0.0215(10) Uani 1 1 d . . .
H83 H 0.4035 0.6934 0.1509 0.026 Uiso 1 1 calc R . .
C84 C 0.39517(14) 0.5961(3) 0.2081(2) 0.0227(10) Uani 1 1 d . . .
H84 H 0.4240 0.5973 0.2374 0.027 Uiso 1 1 calc R . .
C85 C 0.36505(15) 0.5368(3) 0.2165(2) 0.0236(10) Uani 1 1 d . . .
H85 H 0.3733 0.4974 0.2517 0.028 Uiso 1 1 calc R . .
C86 C 0.32309(14) 0.5349(3) 0.1738(2) 0.0197(10) Uani 1 1 d . . .
H86 H 0.3027 0.4943 0.1799 0.024 Uiso 1 1 calc R . .
N90 N 0.16980(12) 0.4385(2) 0.26629(17) 0.0229(9) Uani 1 1 d . . .
C91 C 0.19309(17) 0.3610(3) 0.3092(2) 0.0316(12) Uani 1 1 d . . .
H91A H 0.2185 0.3871 0.3428 0.038 Uiso 1 1 calc R . .
H91B H 0.1736 0.3356 0.3287 0.038 Uiso 1 1 calc R . .
C92 C 0.20819(18) 0.2830(3) 0.2798(2) 0.0333(13) Uani 1 1 d . . .
H92A H 0.1832 0.2533 0.2483 0.050 Uiso 1 1 calc R . .
H92B H 0.2237 0.2379 0.3117 0.050 Uiso 1 1 calc R . .
H92C H 0.2275 0.3069 0.2601 0.050 Uiso 1 1 calc R . .
C93 C 0.15593(18) 0.5052(3) 0.3049(2) 0.0359(13) Uani 1 1 d . . .
H93A H 0.1817 0.5254 0.3404 0.043 Uiso 1 1 calc R . .
H93B H 0.1367 0.4727 0.3220 0.043 Uiso 1 1 calc R . .
C94 C 0.1324(2) 0.5906(4) 0.2695(3) 0.0439(15) Uani 1 1 d . . .
H94A H 0.1517 0.6252 0.2543 0.066 Uiso 1 1 calc R . .
H94B H 0.1237 0.6296 0.2974 0.066 Uiso 1 1 calc R . .
H94C H 0.1067 0.5715 0.2343 0.066 Uiso 1 1 calc R . .
C95 C 0.13183(15) 0.4025(3) 0.2117(2) 0.0296(11) Uani 1 1 d . . .
H95A H 0.1173 0.4552 0.1851 0.036 Uiso 1 1 calc R . .
H95B H 0.1428 0.3616 0.1867 0.036 Uiso 1 1 calc R . .
C96 C 0.09885(18) 0.3500(4) 0.2292(3) 0.0474(15) Uani 1 1 d . . .
H96A H 0.1121 0.2939 0.2518 0.071 Uiso 1 1 calc R . .
H96B H 0.0744 0.3333 0.1915 0.071 Uiso 1 1 calc R . .
H96C H 0.0887 0.3886 0.2557 0.071 Uiso 1 1 calc R . .
C97 C 0.19986(16) 0.4853(3) 0.2391(2) 0.0290(11) Uani 1 1 d . . .
H97A H 0.2086 0.4393 0.2145 0.035 Uiso 1 1 calc R . .
H97B H 0.1834 0.5340 0.2101 0.035 Uiso 1 1 calc R . .
C98 C 0.23974(16) 0.5276(4) 0.2851(2) 0.0367(13) Uani 1 1 d . . .
H98A H 0.2317 0.5733 0.3100 0.055 Uiso 1 1 calc R . .
H98B H 0.2562 0.5576 0.2631 0.055 Uiso 1 1 calc R . .
H98C H 0.2574 0.4795 0.3125 0.055 Uiso 1 1 calc R . .
C100 C 0.2263(2) 0.2097(3) -0.1037(2) 0.070(2) Uani 1 1 d D . .
H10A H 0.1994 0.1988 -0.0960 0.084 Uiso 1 1 calc R . .
H10B H 0.2468 0.1599 -0.0830 0.084 Uiso 1 1 calc R . .
Cl11 Cl 0.21474(6) 0.20467(11) -0.18350(9) 0.0709(5) Uani 1 1 d D . .
Cl12 Cl 0.24827(6) 0.31481(12) -0.07062(8) 0.0696(5) Uani 1 1 d D . .
C200 C -0.0016(4) 0.4870(7) -0.0761(3) 0.103(7) Uani 0.615(3) 1 d PD A 1
H20A H 0.0293 0.5016 -0.0537 0.124 Uiso 0.615(3) 1 calc PR A 1
H20B H -0.0081 0.4290 -0.0590 0.124 Uiso 0.615(3) 1 calc PR A 1
Cl21 Cl -0.01161(14) 0.4730(3) -0.1547(2) 0.1025(15) Uani 0.615(3) 1 d PD A 1
Cl22 Cl -0.03318(9) 0.5754(2) -0.06517(14) 0.0652(8) Uani 0.615(3) 1 d PD A 1
C205 C 0.0088(5) 0.4561(11) -0.1139(5) 0.066(6) Uani 0.385(3) 1 d PD A 2
H20C H 0.0050 0.3894 -0.1087 0.080 Uiso 0.385(3) 1 calc PR A 2
H20D H 0.0384 0.4734 -0.0864 0.080 Uiso 0.385(3) 1 calc PR A 2
Cl26 Cl 0.0020(2) 0.4782(5) -0.1904(3) 0.1025(15) Uani 0.385(3) 1 d PD A 2
Cl27 Cl -0.02813(16) 0.5173(4) -0.0930(2) 0.0652(8) Uani 0.385(3) 1 d PD A 2

loop_
_atom_site_aniso_label
_atom_site_aniso_U_11
_atom_site_aniso_U_22
_atom_site_aniso_U_33
_atom_site_aniso_U_23
_atom_site_aniso_U_13
_atom_site_aniso_U_12
V1 0.0140(4) 0.0145(4) 0.0114(4) 0.0009(3) 0.0039(3) 0.0004(3)
S1 0.0221(6) 0.0161(5) 0.0116(5) 0.0004(4) 0.0061(5) -0.0006(4)
C2 0.016(2) 0.016(2) 0.016(2) 0.0024(18) 0.0070(19) 0.0030(18)
C3 0.013(2) 0.015(2) 0.017(2) 0.0002(18) 0.0043(18) -0.0005(17)
S4 0.0192(6) 0.0163(5) 0.0113(5) 0.0007(4) 0.0039(5) -0.0008(4)
C11 0.020(2) 0.015(2) 0.012(2) 0.0021(18) 0.0070(19) -0.0004(18)
C12 0.023(2) 0.018(2) 0.017(2) 0.0003(19) 0.008(2) 0.0026(19)
C13 0.024(3) 0.028(3) 0.018(3) 0.002(2) 0.006(2) 0.001(2)
C14 0.023(2) 0.022(2) 0.017(2) -0.008(2) 0.008(2) -0.0038(19)
C15 0.026(2) 0.020(2) 0.022(3) 0.000(2) 0.013(2) -0.0006(19)
C16 0.023(2) 0.018(2) 0.016(2) 0.0025(19) 0.010(2) 0.0031(19)
C21 0.021(2) 0.016(2) 0.010(2) -0.0023(17) 0.0089(19) 0.0015(18)
C22 0.018(2) 0.023(2) 0.016(2) 0.0036(19) 0.0040(19) 0.0020(19)
C23 0.021(2) 0.032(3) 0.023(3) 0.004(2) 0.008(2) -0.004(2)
C24 0.028(3) 0.021(2) 0.021(3) 0.002(2) 0.013(2) -0.003(2)
C25 0.025(2) 0.017(2) 0.013(2) 0.0030(18) 0.0054(19) 0.0025(19)
C26 0.018(2) 0.017(2) 0.017(2) -0.0020(19) 0.0046(19) -0.0009(18)
S31 0.0172(5) 0.0210(6) 0.0126(6) 0.0006(5) 0.0037(5) 0.0032(4)
C32 0.015(2) 0.016(2) 0.015(2) 0.0006(18) 0.0045(19) -0.0022(17)
C33 0.016(2) 0.014(2) 0.018(2) 0.0001(18) 0.0072(19) -0.0030(17)
S34 0.0165(5) 0.0195(5) 0.0132(6) 0.0020(4) 0.0055(5) 0.0021(4)
C41 0.011(2) 0.022(2) 0.021(2) 0.004(2) 0.0076(19) -0.0001(18)
C42 0.019(2) 0.025(2) 0.022(3) 0.001(2) 0.008(2) -0.001(2)
C43 0.027(3) 0.016(2) 0.037(3) 0.003(2) 0.015(2) -0.001(2)
C44 0.022(2) 0.025(3) 0.032(3) 0.016(2) 0.008(2) 0.008(2)
C45 0.016(2) 0.036(3) 0.020(3) 0.007(2) 0.003(2) 0.005(2)
C46 0.018(2) 0.026(2) 0.019(3) 0.000(2) 0.005(2) 0.0024(19)
C51 0.020(2) 0.016(2) 0.015(2) 0.0063(18) 0.0076(19) 0.0005(18)
C52 0.014(2) 0.022(2) 0.017(2) 0.0015(19) 0.0041(19) -0.0011(18)
C53 0.024(2) 0.026(2) 0.019(3) -0.004(2) 0.010(2) -0.001(2)
C54 0.033(3) 0.023(2) 0.021(3) -0.003(2) 0.014(2) 0.003(2)
C55 0.023(2) 0.021(2) 0.026(3) 0.001(2) 0.010(2) 0.005(2)
C56 0.020(2) 0.025(2) 0.017(2) 0.000(2) 0.005(2) -0.0007(19)
S61 0.0160(5) 0.0181(5) 0.0119(5) 0.0017(4) 0.0042(4) -0.0004(4)
C62 0.015(2) 0.011(2) 0.012(2) 0.0006(17) 0.0022(18) 0.0022(16)
C63 0.019(2) 0.012(2) 0.019(2) -0.0014(18) 0.0061(19) 0.0008(18)
S64 0.0168(5) 0.0179(5) 0.0115(5) -0.0006(4) 0.0051(4) -0.0010(4)
C71 0.014(2) 0.019(2) 0.013(2) -0.0036(18) 0.0034(18) -0.0021(17)
C72 0.018(2) 0.017(2) 0.016(2) -0.0021(18) 0.0063(19) -0.0006(18)
C73 0.022(2) 0.016(2) 0.018(2) -0.0005(19) 0.007(2) -0.0057(18)
C74 0.021(2) 0.024(2) 0.019(2) -0.004(2) 0.011(2) -0.0010(19)
C75 0.023(2) 0.017(2) 0.021(2) -0.0023(19) 0.009(2) 0.0034(18)
C76 0.021(2) 0.017(2) 0.018(2) 0.0049(19) 0.005(2) 0.0016(18)
C81 0.017(2) 0.014(2) 0.014(2) -0.0021(18) 0.0046(18) 0.0009(17)
C82 0.020(2) 0.017(2) 0.015(2) -0.0021(18) 0.0051(19) 0.0012(18)
C83 0.016(2) 0.024(2) 0.026(3) -0.008(2) 0.008(2) -0.0044(19)
C84 0.019(2) 0.028(3) 0.016(2) -0.010(2) 0.000(2) 0.003(2)
C85 0.030(3) 0.023(2) 0.013(2) -0.001(2) 0.002(2) 0.007(2)
C86 0.024(2) 0.017(2) 0.017(2) -0.0049(19) 0.006(2) -0.0004(19)
N90 0.031(2) 0.022(2) 0.015(2) 0.0027(16) 0.0064(17) 0.0056(17)
C91 0.041(3) 0.027(3) 0.022(3) 0.005(2) 0.006(2) 0.004(2)
C92 0.052(3) 0.024(3) 0.018(3) 0.002(2) 0.006(2) 0.012(2)
C93 0.054(4) 0.030(3) 0.032(3) 0.001(2) 0.025(3) 0.009(3)
C94 0.065(4) 0.032(3) 0.049(4) 0.011(3) 0.038(3) 0.022(3)
C95 0.030(3) 0.033(3) 0.023(3) 0.006(2) 0.008(2) 0.001(2)
C96 0.039(3) 0.047(4) 0.049(4) 0.011(3) 0.008(3) -0.009(3)
C97 0.034(3) 0.035(3) 0.022(3) -0.001(2) 0.015(2) -0.002(2)
C98 0.032(3) 0.035(3) 0.032(3) -0.007(2) 0.000(2) -0.004(2)
C100 0.049(4) 0.085(5) 0.088(6) 0.048(4) 0.040(4) 0.009(4)
Cl11 0.0694(12) 0.0458(9) 0.0905(14) 0.0185(9) 0.0214(11) -0.0088(8)
Cl12 0.0950(14) 0.0625(11) 0.0690(12) 0.0220(9) 0.0510(11) 0.0273(10)
C200 0.058(9) 0.035(7) 0.156(16) 0.025(8) -0.033(10) 0.028(6)
Cl21 0.082(3) 0.085(2) 0.114(4) -0.014(3) 0.005(2) 0.0408(19)
Cl22 0.0517(13) 0.0621(18) 0.0664(19) 0.0196(13) 0.0039(13) -0.0089(14)
C205 0.060(13) 0.027(10) 0.108(19) 0.040(11) 0.027(13) 0.030(9)
Cl26 0.082(3) 0.085(2) 0.114(4) -0.014(3) 0.005(2) 0.0408(19)
Cl27 0.0517(13) 0.0621(18) 0.0664(19) 0.0196(13) 0.0039(13) -0.0089(14)

loop_
_atom_type_symbol
_atom_type_description
_atom_type_scat_dispersion_real
_atom_type_scat_dispersion_imag
_atom_type_scat_source
C C 0.0033 0.0016 'International Tables Vol C Tables 4.2.6.8 and 6.1.1.4'
H H 0.0000 0.0000 'International Tables Vol C Tables 4.2.6.8 and 6.1.1.4'
N N 0.0061 0.0033 'International Tables Vol C Tables 4.2.6.8 and 6.1.1.4'
S S 0.1246 0.1234 'International Tables Vol C Tables 4.2.6.8 and 6.1.1.4'
V V 0.3005 0.5294 'International Tables Vol C Tables 4.2.6.8 and 6.1.1.4'
Cl Cl 0.1484 0.1585 'International Tables Vol C Tables 4.2.6.8 and 6.1.1.4'

loop_
_geom_angle_atom_site_label_1
_geom_angle_atom_site_label_2
_geom_angle_atom_site_label_3
_geom_angle
_geom_angle_site_symmetry_1
_geom_angle_site_symmetry_3
_geom_angle_publ_flag
S61 V1 S34 135.48(5) . . ?
S61 V1 S4 135.52(5) . . ?
S34 V1 S4 82.75(4) . . ?
S61 V1 S1 81.89(4) . . ?
S34 V1 S1 134.78(5) . . ?
S4 V1 S1 81.12(4) . . ?
S61 V1 S31 81.18(4) . . ?
S34 V1 S31 81.19(4) . . ?
S4 V1 S31 135.69(5) . . ?
S1 V1 S31 81.60(4) . . ?
S61 V1 S64 81.79(4) . . ?
S34 V1 S64 84.15(4) . . ?
S4 V1 S64 81.06(4) . . ?
S1 V1 S64 133.82(5) . . ?
S31 V1 S64 137.27(5) . . ?
C2 S1 V1 107.17(15) . . ?
C3 C2 C11 125.5(4) . . ?
C3 C2 S1 118.6(3) . . ?
C11 C2 S1 115.6(3) . . ?
C2 C3 C21 124.9(4) . . ?
C2 C3 S4 118.5(3) . . ?
C21 C3 S4 116.6(3) . . ?
C3 S4 V1 107.14(15) . . ?
C12 C11 C16 118.4(4) . . ?
C12 C11 C2 120.6(4) . . ?
C16 C11 C2 121.0(4) . . ?
C13 C12 C11 120.6(4) . . ?
C12 C13 C14 120.5(4) . . ?
C15 C14 C13 119.4(4) . . ?
C16 C15 C14 120.1(4) . . ?
C15 C16 C11 121.0(4) . . ?
C26 C21 C22 117.9(4) . . ?
C26 C21 C3 121.9(4) . . ?
C22 C21 C3 120.1(4) . . ?
C23 C22 C21 121.7(4) . . ?
C24 C23 C22 119.6(4) . . ?
C23 C24 C25 119.9(4) . . ?
C24 C25 C26 120.1(4) . . ?
C25 C26 C21 120.9(4) . . ?
C32 S31 V1 108.03(15) . . ?
C33 C32 C41 126.6(4) . . ?
C33 C32 S31 118.9(3) . . ?
C41 C32 S31 114.6(3) . . ?
C32 C33 C51 126.5(4) . . ?
C32 C33 S34 118.3(3) . . ?
C51 C33 S34 115.0(3) . . ?
C33 S34 V1 108.53(15) . . ?
C46 C41 C42 117.8(4) . . ?
C46 C41 C32 121.0(4) . . ?
C42 C41 C32 121.0(4) . . ?
C43 C42 C41 121.2(4) . . ?
C44 C43 C42 119.6(4) . . ?
C43 C44 C45 120.5(4) . . ?
C44 C45 C46 119.6(4) . . ?
C45 C46 C41 121.3(4) . . ?
C56 C51 C52 117.7(4) . . ?
C56 C51 C33 121.8(4) . . ?
C52 C51 C33 120.4(4) . . ?
C53 C52 C51 121.4(4) . . ?
C52 C53 C54 120.0(4) . . ?
C55 C54 C53 120.0(4) . . ?
C54 C55 C56 119.7(4) . . ?
C51 C56 C55 121.1(4) . . ?
C62 S61 V1 106.43(14) . . ?
C63 C62 C71 125.2(4) . . ?
C63 C62 S61 119.0(3) . . ?
C71 C62 S61 115.7(3) . . ?
C62 C63 C81 123.8(4) . . ?
C62 C63 S64 118.7(3) . . ?
C81 C63 S64 117.3(3) . . ?
C63 S64 V1 105.85(15) . . ?
C76 C71 C72 118.9(4) . . ?
C76 C71 C62 119.8(4) . . ?
C72 C71 C62 121.2(4) . . ?
C73 C72 C71 119.9(4) . . ?
C72 C73 C74 120.6(4) . . ?
C75 C74 C73 119.6(4) . . ?
C74 C75 C76 120.3(4) . . ?
C75 C76 C71 120.6(4) . . ?
C86 C81 C82 118.4(4) . . ?
C86 C81 C63 120.0(4) . . ?
C82 C81 C63 121.5(4) . . ?
C83 C82 C81 120.5(4) . . ?
C84 C83 C82 120.6(4) . . ?
C83 C84 C85 119.6(4) . . ?
C86 C85 C84 120.3(4) . . ?
C85 C86 C81 120.6(4) . . ?
C93 N90 C91 106.6(3) . . ?
C93 N90 C95 111.9(4) . . ?
C91 N90 C95 111.1(4) . . ?
C93 N90 C97 110.6(4) . . ?
C91 N90 C97 110.3(4) . . ?
C95 N90 C97 106.5(3) . . ?
C92 C91 N90 116.1(4) . . ?
N90 C93 C94 114.4(4) . . ?
C96 C95 N90 114.7(4) . . ?
C98 C97 N90 115.8(4) . . ?
Cl12 C100 Cl11 113.2(3) . . ?
Cl21 C200 Cl22 110.4(4) . . ?
Cl27 C205 Cl26 110.8(5) . . ?

loop_
_geom_bond_atom_site_label_1
_geom_bond_atom_site_label_2
_geom_bond_distance
_geom_bond_site_symmetry_2
_geom_bond_publ_flag
V1 S61 2.3133(13) . ?
V1 S34 2.3182(13) . ?
V1 S4 2.3271(12) . ?
V1 S1 2.3309(13) . ?
V1 S31 2.3375(13) . ?
V1 S64 2.3463(12) . ?
S1 C2 1.729(4) . ?
C2 C3 1.376(6) . ?
C2 C11 1.482(6) . ?
C3 C21 1.482(6) . ?
C3 S4 1.725(4) . ?
C11 C12 1.394(6) . ?
C11 C16 1.396(6) . ?
C12 C13 1.377(6) . ?
C13 C14 1.392(6) . ?
C14 C15 1.383(6) . ?
C15 C16 1.381(6) . ?
C21 C26 1.391(6) . ?
C21 C22 1.393(6) . ?
C22 C23 1.384(6) . ?
C23 C24 1.381(6) . ?
C24 C25 1.386(6) . ?
C25 C26 1.387(6) . ?
S31 C32 1.730(4) . ?
C32 C33 1.369(6) . ?
C32 C41 1.489(6) . ?
C33 C51 1.481(6) . ?
C33 S34 1.741(4) . ?
C41 C46 1.393(6) . ?
C41 C42 1.395(6) . ?
C42 C43 1.389(6) . ?
C43 C44 1.374(7) . ?
C44 C45 1.382(7) . ?
C45 C46 1.385(6) . ?
C51 C56 1.391(6) . ?
C51 C52 1.403(6) . ?
C52 C53 1.374(6) . ?
C53 C54 1.385(6) . ?
C54 C55 1.383(6) . ?
C55 C56 1.392(6) . ?
S61 C62 1.726(4) . ?
C62 C63 1.379(6) . ?
C62 C71 1.481(6) . ?
C63 C81 1.487(6) . ?
C63 S64 1.732(4) . ?
C71 C76 1.393(6) . ?
C71 C72 1.400(6) . ?
C72 C73 1.380(6) . ?
C73 C74 1.392(6) . ?
C74 C75 1.377(6) . ?
C75 C76 1.382(6) . ?
C81 C86 1.396(6) . ?
C81 C82 1.406(6) . ?
C82 C83 1.380(6) . ?
C83 C84 1.380(6) . ?
C84 C85 1.392(6) . ?
C85 C86 1.384(6) . ?
N90 C93 1.504(6) . ?
N90 C91 1.513(6) . ?
N90 C95 1.514(6) . ?
N90 C97 1.529(6) . ?
C91 C92 1.503(7) . ?
C93 C94 1.534(7) . ?
C95 C96 1.513(7) . ?
C97 C98 1.496(7) . ?
C100 Cl12 1.744(4) . ?
C100 Cl11 1.746(4) . ?
C200 Cl21 1.736(5) . ?
C200 Cl22 1.739(5) . ?
C205 Cl27 1.728(5) . ?
C205 Cl26 1.732(5) . ?
